data_4321372
loop_
_publ_author_name
'Alec Bailey'
'Maoyu Shang'
'Thomas P. Fehlner'

_publ_section_title
;
 Synthesis and Characterization of a Novel Asymmetric Ferrocene
 Alkoxycarboxylate of Titanium, Ti4O2(OiPr)6{(\h5-O2CC5H4)Fe(\h5-C5H5)}6
;
_journal_name_full 'Inorganic Chemistry'
_journal_page_first 4374
_journal_page_last 4376
_journal_paper_doi 10.1021/ic000790d
_journal_volume 39
_journal_year 2000
_chemical_formula_sum 'C85.32 H98.64 Cl2.64 Fe6 O20 Ti4'
_chemical_formula_weight 2064.41
_chemical_name_systematic
;

 [Ti4O2(i-PrO)6](CpFeCpCO2)6.1.32CH2Cl2

;
_space_group_IT_number 14
_symmetry_cell_setting monoclinic
_symmetry_space_group_name_Hall '-P 2ybc'
_symmetry_space_group_name_H-M 'P 1 21/c 1'
_atom_sites_solution_hydrogens geom
_atom_sites_solution_primary direct
_atom_sites_solution_secondary difmap
_audit_creation_method SHELXL-97
_cell_angle_alpha 90.00
_cell_angle_beta 100.129(14)
_cell_angle_gamma 90.00
_cell_formula_units_Z 4
_cell_length_a 17.090(5)
_cell_length_b 21.612(4)
_cell_length_c 24.548(5)
_cell_measurement_reflns_used 250
_cell_measurement_temperature 130(2)
_cell_measurement_theta_max 0
_cell_measurement_theta_min 0
_cell_volume 8925(4)
_computing_cell_refinement MADNES
_computing_data_collection MADNES
_computing_data_reduction 'MADNES (Messerschmitt & Pflugrath, 1987)'
_computing_molecular_graphics 'ORTEP-III for Windows (Farrugia, 1997)'
_computing_publication_material 'SHELXTL-v5 (Siemens, 1994)'
_computing_structure_refinement 'SHELXL-97 (Sheldrick, 1997)'
_computing_structure_solution 'SHELXS-86 (Sheldrick, 1990)'
_diffrn_ambient_temperature 130(2)
_diffrn_detector_area_resol_mean 8.2/10.9
_diffrn_measured_fraction_theta_full 0.911
_diffrn_measured_fraction_theta_max 0.911
_diffrn_measurement_device_type 'Enraf-Nonius FAST area-detector'
_diffrn_measurement_method 'Ellipsoid-mask fitting'
_diffrn_radiation_monochromator graphite
_diffrn_radiation_source 'rotating anode'
_diffrn_radiation_type MoK\a
_diffrn_radiation_wavelength 0.71073
_diffrn_reflns_av_R_equivalents 0.0808
_diffrn_reflns_av_sigmaI/netI 0.0771
_diffrn_reflns_limit_h_max 23
_diffrn_reflns_limit_h_min -14
_diffrn_reflns_limit_k_max 30
_diffrn_reflns_limit_k_min -26
_diffrn_reflns_limit_l_max 34
_diffrn_reflns_limit_l_min -34
_diffrn_reflns_number 66181
_diffrn_reflns_theta_full 30.08
_diffrn_reflns_theta_max 30.08
_diffrn_reflns_theta_min 2.24
_diffrn_standards_decay_% 0
_diffrn_standards_number 0
_exptl_absorpt_coefficient_mu 1.428
_exptl_absorpt_correction_T_max 1.0000
_exptl_absorpt_correction_T_min 0.6639
_exptl_absorpt_correction_type refdelf
_exptl_crystal_colour orange
_exptl_crystal_density_diffrn 1.536
_exptl_crystal_density_method 'not measured'
_exptl_crystal_description plate-like
_exptl_crystal_F_000 4238
_exptl_crystal_size_max 0.30
_exptl_crystal_size_mid 0.10
_exptl_crystal_size_min 0.07
_refine_diff_density_max 1.657
_refine_diff_density_min -1.443
_refine_diff_density_rms 0.122
_refine_ls_extinction_coef 0.00042(7)
_refine_ls_extinction_expression Fc^*^=kFc[1+0.001xFc^2^\l^3^/sin(2\q)]^-1/4^
_refine_ls_extinction_method SHELXL
_refine_ls_goodness_of_fit_ref 1.016
_refine_ls_hydrogen_treatment 'idealized with riding models'
_refine_ls_matrix_type full
_refine_ls_number_parameters 1084
_refine_ls_number_reflns 23903
_refine_ls_number_restraints 10
_refine_ls_restrained_S_all 1.021
_refine_ls_R_factor_all 0.1124
_refine_ls_R_factor_gt 0.0693
_refine_ls_shift/su_max 0.003
_refine_ls_shift/su_mean 0.000
_refine_ls_structure_factor_coef Fsqd
_refine_ls_weighting_details 'calc w=1/[\s^2^(Fo^2^)+(0.0754P)^2^+22.3050P] where P=(Fo^2^+2Fc^2^)/3'
_refine_ls_weighting_scheme calc
_refine_ls_wR_factor_gt 0.1549
_refine_ls_wR_factor_ref 0.1785
_reflns_number_gt 15953
_reflns_number_total 23903
_reflns_threshold_expression >2sigma(I)
_cod_data_source_file ic000790d.cif
_cod_data_source_block fe2902
_cod_database_code 4321372

loop_
_symmetry_equiv_pos_as_xyz
'x, y, z'
'-x, y+1/2, -z+1/2'
'-x, -y, -z'
'x, -y-1/2, z-1/2'

loop_
_atom_site_label
_atom_site_type_symbol
_atom_site_fract_x
_atom_site_fract_y
_atom_site_fract_z
_atom_site_U_iso_or_equiv
_atom_site_adp_type
_atom_site_occupancy
_atom_site_symmetry_multiplicity
_atom_site_calc_flag
_atom_site_refinement_flags
_atom_site_disorder_assembly
_atom_site_disorder_group
Ti1 Ti 0.35640(4) 0.47433(3) 0.74744(3) 0.01824(15) Uani 1 1 d . . .
Ti2 Ti 0.10306(4) 0.31559(4) 0.85163(3) 0.01974(15) Uani 1 1 d . . .
Ti3 Ti 0.27045(4) 0.33140(3) 0.78507(3) 0.01667(14) Uani 1 1 d . . .
Ti4 Ti 0.15883(4) 0.43270(3) 0.76108(3) 0.01688(14) Uani 1 1 d . . .
Fe1 Fe 0.14692(4) 0.63210(3) 0.60211(3) 0.02977(15) Uani 1 1 d . . .
Fe2 Fe 0.26289(4) 0.61860(3) 0.92576(3) 0.03447(17) Uani 1 1 d . . .
Fe3 Fe 0.60512(3) 0.32393(3) 0.80158(3) 0.02298(14) Uani 1 1 d . . .
Fe4 Fe 0.23779(4) 0.08724(3) 0.89207(3) 0.03199(16) Uani 1 1 d . . .
Fe5 Fe 0.40308(4) 0.33790(4) 1.01046(3) 0.03195(17) Uani 1 1 d . . .
Fe6 Fe -0.10100(4) 0.50352(3) 0.86475(3) 0.03119(16) Uani 1 1 d . . .
O1 O 0.26624(14) 0.41330(13) 0.75509(11) 0.0178(5) Uani 1 1 d . . .
O2 O 0.16597(15) 0.35314(13) 0.79603(11) 0.0176(5) Uani 1 1 d . . .
O3 O 0.43540(16) 0.53047(14) 0.75269(13) 0.0246(6) Uani 1 1 d . . .
C1 C 0.4886(3) 0.5578(2) 0.7970(2) 0.0354(11) Uani 1 1 d . . .
H1 H 0.4826 0.5364 0.8322 0.042 Uiso 1 1 calc R . .
C2 C 0.5727(3) 0.5469(3) 0.7862(3) 0.0445(13) Uani 1 1 d . . .
H2A H 0.6111 0.5646 0.8165 0.067 Uiso 1 1 calc R . .
H2B H 0.5788 0.5666 0.7513 0.067 Uiso 1 1 calc R . .
H2C H 0.5822 0.5023 0.7838 0.067 Uiso 1 1 calc R . .
C3 C 0.4677(4) 0.6244(3) 0.8013(3) 0.0526(15) Uani 1 1 d . . .
H3A H 0.5015 0.6428 0.8336 0.079 Uiso 1 1 calc R . .
H3B H 0.4118 0.6280 0.8053 0.079 Uiso 1 1 calc R . .
H3C H 0.4760 0.6462 0.7678 0.079 Uiso 1 1 calc R . .
O4 O 0.37683(16) 0.43417(14) 0.68875(12) 0.0240(6) Uani 1 1 d . . .
C4 C 0.3518(4) 0.3911(3) 0.6449(3) 0.0588(17) Uani 1 1 d . . .
H4 H 0.3501 0.3494 0.6623 0.071 Uiso 1 1 calc R . .
C5 C 0.2733(4) 0.4037(4) 0.6153(3) 0.069(2) Uani 1 1 d . . .
H5A H 0.2342 0.3938 0.6389 0.103 Uiso 1 1 calc R . .
H5B H 0.2630 0.3783 0.5818 0.103 Uiso 1 1 calc R . .
H5C H 0.2690 0.4476 0.6052 0.103 Uiso 1 1 calc R . .
C6 C 0.4108(5) 0.3876(7) 0.6078(4) 0.150(6) Uani 1 1 d . . .
H6A H 0.3876 0.3658 0.5737 0.225 Uiso 1 1 calc R . .
H6B H 0.4578 0.3651 0.6263 0.225 Uiso 1 1 calc R . .
H6C H 0.4261 0.4295 0.5986 0.225 Uiso 1 1 calc R . .
O5 O 0.05946(17) 0.29057(15) 0.90974(12) 0.0266(6) Uani 1 1 d . . .
C7 C 0.0591(3) 0.3101(3) 0.96439(19) 0.0338(11) Uani 1 1 d . . .
H7 H 0.0844 0.3519 0.9695 0.041 Uiso 1 1 calc R . .
C8 C -0.0264(3) 0.3158(3) 0.9722(2) 0.0477(14) Uani 1 1 d . . .
H8A H -0.0280 0.3263 1.0108 0.072 Uiso 1 1 calc R . .
H8B H -0.0539 0.2765 0.9628 0.072 Uiso 1 1 calc R . .
H8C H -0.0527 0.3485 0.9480 0.072 Uiso 1 1 calc R . .
C9 C 0.1067(4) 0.2666(4) 1.0039(2) 0.0613(19) Uani 1 1 d . . .
H9A H 0.1118 0.2831 1.0415 0.092 Uiso 1 1 calc R . .
H9B H 0.1597 0.2618 0.9942 0.092 Uiso 1 1 calc R . .
H9C H 0.0801 0.2263 1.0019 0.092 Uiso 1 1 calc R . .
O6 O 0.01936(16) 0.30242(15) 0.79853(12) 0.0239(6) Uani 1 1 d . . .
C10 C -0.0035(3) 0.2956(2) 0.74044(17) 0.0285(9) Uani 1 1 d . . .
H10 H 0.0251 0.3269 0.7212 0.034 Uiso 1 1 calc R . .
C11 C -0.0924(3) 0.3058(3) 0.7251(2) 0.0526(16) Uani 1 1 d . . .
H11A H -0.1103 0.2943 0.6863 0.079 Uiso 1 1 calc R . .
H11B H -0.1045 0.3496 0.7302 0.079 Uiso 1 1 calc R . .
H11C H -0.1199 0.2803 0.7488 0.079 Uiso 1 1 calc R . .
C12 C 0.0175(4) 0.2312(3) 0.7234(3) 0.0569(17) Uani 1 1 d . . .
H12A H 0.0754 0.2270 0.7285 0.085 Uiso 1 1 calc R . .
H12B H -0.0056 0.2245 0.6844 0.085 Uiso 1 1 calc R . .
H12C H -0.0039 0.2006 0.7463 0.085 Uiso 1 1 calc R . .
O7 O 0.24957(16) 0.28769(14) 0.72256(12) 0.0222(6) Uani 1 1 d . . .
C13 C 0.2542(3) 0.2281(2) 0.6994(2) 0.0368(11) Uani 1 1 d . . .
H13 H 0.2261 0.1984 0.7206 0.044 Uiso 1 1 calc R . .
C14 C 0.2120(4) 0.2284(3) 0.6409(2) 0.0507(15) Uani 1 1 d . . .
H14A H 0.2169 0.1877 0.6244 0.076 Uiso 1 1 calc R . .
H14B H 0.2356 0.2599 0.6200 0.076 Uiso 1 1 calc R . .
H14C H 0.1557 0.2379 0.6398 0.076 Uiso 1 1 calc R . .
C15 C 0.3391(4) 0.2078(3) 0.7049(3) 0.0566(17) Uani 1 1 d . . .
H15A H 0.3415 0.1680 0.6862 0.085 Uiso 1 1 calc R . .
H15B H 0.3621 0.2034 0.7442 0.085 Uiso 1 1 calc R . .
H15C H 0.3692 0.2388 0.6880 0.085 Uiso 1 1 calc R . .
O8 O 0.10618(15) 0.41202(14) 0.69456(11) 0.0214(6) Uani 1 1 d . . .
C16 C 0.0636(3) 0.4351(3) 0.6440(2) 0.0456(14) Uani 1 1 d . . .
H16 H 0.0951 0.4692 0.6309 0.055 Uiso 1 1 calc R . .
C17 C -0.0156(3) 0.4613(4) 0.6543(3) 0.065(2) Uani 1 1 d . . .
H17A H -0.0437 0.4805 0.6202 0.097 Uiso 1 1 calc R . .
H17B H -0.0057 0.4924 0.6837 0.097 Uiso 1 1 calc R . .
H17C H -0.0481 0.4278 0.6654 0.097 Uiso 1 1 calc R . .
C18 C 0.0531(5) 0.3844(4) 0.6017(3) 0.078(2) Uani 1 1 d . . .
H18A H 0.0200 0.3994 0.5676 0.117 Uiso 1 1 calc R . .
H18B H 0.0271 0.3489 0.6159 0.117 Uiso 1 1 calc R . .
H18C H 0.1051 0.3719 0.5941 0.117 Uiso 1 1 calc R . .
O9 O 0.27800(16) 0.53198(14) 0.70151(12) 0.0238(6) Uani 1 1 d . . .
O10 O 0.16130(16) 0.52059(14) 0.72956(13) 0.0241(6) Uani 1 1 d . . .
C19 C 0.2092(2) 0.55087(19) 0.70578(16) 0.0194(8) Uani 1 1 d . . .
C20 C 0.1844(2) 0.61195(19) 0.68332(17) 0.0206(8) Uani 1 1 d . . .
C21 C 0.1052(2) 0.6360(2) 0.6749(2) 0.0278(9) Uani 1 1 d . . .
H21 H 0.0595 0.6153 0.6830 0.033 Uiso 1 1 calc R . .
C22 C 0.1071(3) 0.6969(2) 0.6522(2) 0.0341(11) Uani 1 1 d . . .
H22 H 0.0630 0.7240 0.6426 0.041 Uiso 1 1 calc R . .
C23 C 0.1862(3) 0.7095(2) 0.6465(2) 0.0332(10) Uani 1 1 d . . .
H23 H 0.2044 0.7467 0.6325 0.040 Uiso 1 1 calc R . .
C24 C 0.2344(3) 0.6573(2) 0.6653(2) 0.0295(10) Uani 1 1 d . . .
H24 H 0.2899 0.6535 0.6656 0.035 Uiso 1 1 calc R . .
C25 C 0.1501(4) 0.5535(3) 0.5557(2) 0.0491(15) Uani 1 1 d . . .
H25 H 0.1677 0.5138 0.5692 0.059 Uiso 1 1 calc R . .
C26 C 0.0720(4) 0.5753(3) 0.5496(3) 0.0613(19) Uani 1 1 d . . .
H26 H 0.0278 0.5530 0.5581 0.074 Uiso 1 1 calc R . .
C27 C 0.0700(6) 0.6347(4) 0.5290(3) 0.075(2) Uani 1 1 d . . .
H27 H 0.0240 0.6600 0.5213 0.090 Uiso 1 1 calc R . .
C28 C 0.1440(6) 0.6517(3) 0.5214(2) 0.073(3) Uani 1 1 d . . .
H28 H 0.1582 0.6903 0.5075 0.088 Uiso 1 1 calc R . .
C29 C 0.1983(5) 0.5995(4) 0.5387(3) 0.067(2) Uani 1 1 d . . .
H29 H 0.2537 0.5975 0.5384 0.081 Uiso 1 1 calc R . .
O11 O 0.32089(16) 0.51605(13) 0.81473(12) 0.0213(6) Uani 1 1 d . . .
O12 O 0.20607(15) 0.47874(13) 0.83351(12) 0.0204(6) Uani 1 1 d . . .
C30 C 0.2713(2) 0.50717(19) 0.84612(17) 0.0202(8) Uani 1 1 d . . .
C31 C 0.2913(2) 0.53266(19) 0.90248(17) 0.0210(8) Uani 1 1 d . . .
C32 C 0.3618(2) 0.5668(2) 0.92379(18) 0.0271(9) Uani 1 1 d . . .
H32 H 0.4034 0.5769 0.9042 0.032 Uiso 1 1 calc R . .
C33 C 0.3585(3) 0.5827(3) 0.9791(2) 0.0386(12) Uani 1 1 d . . .
H33 H 0.3976 0.6054 1.0034 0.046 Uiso 1 1 calc R . .
C34 C 0.2867(3) 0.5590(3) 0.9922(2) 0.0396(12) Uani 1 1 d . . .
H34 H 0.2697 0.5630 1.0268 0.048 Uiso 1 1 calc R . .
C35 C 0.2446(3) 0.5283(2) 0.9451(2) 0.0340(11) Uani 1 1 d . . .
H35 H 0.1945 0.5084 0.9424 0.041 Uiso 1 1 calc R . .
C36 C 0.2657(4) 0.7123(3) 0.9341(3) 0.0542(16) Uani 1 1 d . . .
H36 H 0.3044 0.7355 0.9582 0.065 Uiso 1 1 calc R . .
C37 C 0.2697(4) 0.6964(3) 0.8798(3) 0.0536(16) Uani 1 1 d . . .
H37 H 0.3111 0.7068 0.8603 0.064 Uiso 1 1 calc R . .
C38 C 0.2002(4) 0.6615(3) 0.8589(4) 0.070(2) Uani 1 1 d . . .
H38 H 0.1871 0.6444 0.8228 0.084 Uiso 1 1 calc R . .
C39 C 0.1539(4) 0.6567(3) 0.9012(4) 0.067(2) Uani 1 1 d . . .
H39 H 0.1043 0.6361 0.8987 0.081 Uiso 1 1 calc R . .
C40 C 0.1949(4) 0.6882(3) 0.9476(4) 0.071(2) Uani 1 1 d . . .
H40 H 0.1779 0.6926 0.9822 0.086 Uiso 1 1 calc R . .
O13 O 0.43089(15) 0.42349(13) 0.80573(12) 0.0204(6) Uani 1 1 d . . .
O14 O 0.38830(15) 0.32654(13) 0.78812(12) 0.0216(6) Uani 1 1 d . . .
C41 C 0.4399(2) 0.36604(19) 0.81054(17) 0.0196(8) Uani 1 1 d . . .
C42 C 0.5145(2) 0.3421(2) 0.84167(17) 0.0211(8) Uani 1 1 d . . .
C43 C 0.5828(2) 0.3776(2) 0.86530(18) 0.0261(9) Uani 1 1 d . . .
H43 H 0.5862 0.4214 0.8675 0.031 Uiso 1 1 calc R . .
C44 C 0.6443(3) 0.3349(2) 0.88490(19) 0.0316(10) Uani 1 1 d . . .
H44 H 0.6965 0.3455 0.9028 0.038 Uiso 1 1 calc R . .
C45 C 0.6156(3) 0.2736(2) 0.87348(19) 0.0298(10) Uani 1 1 d . . .
H45 H 0.6451 0.2366 0.8820 0.036 Uiso 1 1 calc R . .
C46 C 0.5348(2) 0.2778(2) 0.84700(18) 0.0248(9) Uani 1 1 d . . .
H46 H 0.5004 0.2441 0.8350 0.030 Uiso 1 1 calc R . .
C47 C 0.5730(3) 0.2966(3) 0.72144(19) 0.0376(11) Uani 1 1 d . . .
H47 H 0.5278 0.2723 0.7069 0.045 Uiso 1 1 calc R . .
C48 C 0.6500(3) 0.2739(3) 0.7433(2) 0.0390(12) Uani 1 1 d . . .
H48 H 0.6657 0.2317 0.7460 0.047 Uiso 1 1 calc R . .
C49 C 0.6993(3) 0.3255(3) 0.7605(2) 0.0423(13) Uani 1 1 d . . .
H49 H 0.7539 0.3239 0.7768 0.051 Uiso 1 1 calc R . .
C50 C 0.6533(3) 0.3795(3) 0.7492(2) 0.0407(12) Uani 1 1 d . . .
H50 H 0.6717 0.4207 0.7566 0.049 Uiso 1 1 calc R . .
C51 C 0.5758(3) 0.3623(3) 0.7251(2) 0.0410(12) Uani 1 1 d . . .
H51 H 0.5327 0.3898 0.7134 0.049 Uiso 1 1 calc R . .
O15 O 0.14733(17) 0.23142(14) 0.83833(13) 0.0261(6) Uani 1 1 d . . .
O16 O 0.27199(17) 0.24595(14) 0.82492(13) 0.0249(6) Uani 1 1 d . . .
C52 C 0.2142(2) 0.2118(2) 0.83034(17) 0.0234(8) Uani 1 1 d . . .
C53 C 0.2227(3) 0.1445(2) 0.82619(19) 0.0283(9) Uani 1 1 d . . .
C54 C 0.2954(3) 0.1103(2) 0.8285(2) 0.0354(11) Uani 1 1 d . . .
H54 H 0.3472 0.1274 0.8314 0.042 Uiso 1 1 calc R . .
C55 C 0.2758(4) 0.0467(3) 0.8257(2) 0.0481(14) Uani 1 1 d . . .
H55 H 0.3124 0.0136 0.8263 0.058 Uiso 1 1 calc R . .
C56 C 0.1926(4) 0.0405(3) 0.8218(2) 0.0458(14) Uani 1 1 d . . .
H56 H 0.1640 0.0026 0.8197 0.055 Uiso 1 1 calc R . .
C57 C 0.1593(3) 0.1006(2) 0.8217(2) 0.0356(11) Uani 1 1 d . . .
H57 H 0.1044 0.1101 0.8191 0.043 Uiso 1 1 calc R . .
C58 C 0.2047(4) 0.0405(3) 0.9563(2) 0.0575(18) Uani 1 1 d . . .
H58 H 0.1733 0.0040 0.9535 0.069 Uiso 1 1 calc R . .
C59 C 0.2881(4) 0.0423(3) 0.9629(2) 0.0581(18) Uani 1 1 d . . .
H59 H 0.3225 0.0076 0.9653 0.070 Uiso 1 1 calc R . .
C60 C 0.3115(4) 0.1057(3) 0.9653(2) 0.0499(15) Uani 1 1 d . . .
H60 H 0.3646 0.1207 0.9702 0.060 Uiso 1 1 calc R . .
C61 C 0.2415(4) 0.1425(3) 0.9590(2) 0.0446(13) Uani 1 1 d . . .
H61 H 0.2394 0.1864 0.9580 0.053 Uiso 1 1 calc R . .
C62 C 0.1750(4) 0.1018(3) 0.9546(2) 0.0544(16) Uani 1 1 d . . .
H62 H 0.1208 0.1137 0.9512 0.065 Uiso 1 1 calc R . .
O17 O 0.20862(16) 0.33280(15) 0.90770(12) 0.0260(6) Uani 1 1 d . . .
O18 O 0.30863(16) 0.36116(14) 0.86480(12) 0.0218(6) Uani 1 1 d . . .
C63 C 0.2750(2) 0.3579(2) 0.90665(17) 0.0240(9) Uani 1 1 d . . .
C64 C 0.3197(2) 0.3851(2) 0.95792(18) 0.0301(10) Uani 1 1 d . . .
C65 C 0.2976(3) 0.3822(3) 1.0115(2) 0.0450(14) Uani 1 1 d . . .
H65 H 0.2507 0.3643 1.0203 0.054 Uiso 1 1 calc R . .
C66 C 0.3598(3) 0.4113(3) 1.0489(2) 0.0510(16) Uani 1 1 d . . .
H66 H 0.3615 0.4160 1.0876 0.061 Uiso 1 1 calc R . .
C67 C 0.4184(3) 0.4322(3) 1.0192(2) 0.0413(13) Uani 1 1 d . . .
H67 H 0.4659 0.4535 1.0344 0.050 Uiso 1 1 calc R . .
C68 C 0.3945(3) 0.4158(2) 0.9632(2) 0.0322(10) Uani 1 1 d . . .
H68 H 0.4231 0.4239 0.9341 0.039 Uiso 1 1 calc R . .
C69 C 0.5074(3) 0.2938(3) 1.0433(2) 0.0385(12) Uani 1 1 d . . .
H69 H 0.5546 0.3126 1.0624 0.046 Uiso 1 1 calc R . .
C70 C 0.4437(4) 0.2714(3) 1.0673(2) 0.0487(15) Uani 1 1 d . . .
H70 H 0.4410 0.2724 1.1056 0.058 Uiso 1 1 calc R . .
C71 C 0.3847(4) 0.2472(3) 1.0252(2) 0.0546(17) Uani 1 1 d . . .
H71 H 0.3355 0.2296 1.0301 0.065 Uiso 1 1 calc R . .
C72 C 0.4122(4) 0.2541(3) 0.9742(2) 0.0466(14) Uani 1 1 d . . .
H72 H 0.3848 0.2413 0.9390 0.056 Uiso 1 1 calc R . .
C73 C 0.4879(3) 0.2833(3) 0.9851(2) 0.0398(12) Uani 1 1 d . . .
H73 H 0.5198 0.2939 0.9584 0.048 Uiso 1 1 calc R . .
O19 O 0.07474(16) 0.40428(14) 0.87243(12) 0.0232(6) Uani 1 1 d . . .
O20 O 0.05911(15) 0.45207(14) 0.79045(12) 0.0230(6) Uani 1 1 d . . .
C74 C 0.0529(2) 0.4497(2) 0.84120(18) 0.0222(8) Uani 1 1 d . . .
C75 C 0.0171(2) 0.5032(2) 0.8644(2) 0.0285(9) Uani 1 1 d . . .
C76 C -0.0187(3) 0.5545(2) 0.8334(3) 0.0393(12) Uani 1 1 d . . .
H76 H -0.0178 0.5624 0.7955 0.047 Uiso 1 1 calc R . .
C77 C -0.0556(3) 0.5915(3) 0.8685(3) 0.0484(15) Uani 1 1 d . . .
H77 H -0.0846 0.6284 0.8582 0.058 Uiso 1 1 calc R . .
C78 C -0.0425(4) 0.5648(3) 0.9214(3) 0.0528(16) Uani 1 1 d . . .
H78 H -0.0606 0.5808 0.9530 0.063 Uiso 1 1 calc R . .
C79 C 0.0027(3) 0.5095(3) 0.9194(2) 0.0409(12) Uani 1 1 d . . .
H79 H 0.0200 0.4820 0.9493 0.049 Uiso 1 1 calc R . .
C80 C -0.2150(3) 0.4922(3) 0.8775(3) 0.0546(17) Uani 1 1 d . . .
H80 H -0.2412 0.5163 0.9012 0.065 Uiso 1 1 calc R . .
C81 C -0.2144(3) 0.5042(3) 0.8216(3) 0.0520(15) Uani 1 1 d . . .
H81 H -0.2399 0.5378 0.8006 0.062 Uiso 1 1 calc R . .
C82 C -0.1686(3) 0.4569(3) 0.8016(3) 0.0466(14) Uani 1 1 d . . .
H82 H -0.1581 0.4534 0.7650 0.056 Uiso 1 1 calc R . .
C83 C -0.1416(3) 0.4160(3) 0.8464(3) 0.0432(13) Uani 1 1 d . . .
H83 H -0.1099 0.3801 0.8450 0.052 Uiso 1 1 calc R . .
C84 C -0.1698(3) 0.4379(3) 0.8929(3) 0.0502(15) Uani 1 1 d . . .
H84 H -0.1604 0.4197 0.9287 0.060 Uiso 1 1 calc R . .
C91 C 0.3539(5) 0.6332(5) 0.4040(4) 0.081(4) Uani 0.745(8) 1 d PDU . .
H91A H 0.3812 0.6033 0.3832 0.097 Uiso 0.745(8) 1 calc PR . .
H91B H 0.3636 0.6752 0.3906 0.097 Uiso 0.745(8) 1 calc PR . .
Cl1 Cl 0.2501(4) 0.6179(2) 0.3904(2) 0.166(3) Uani 0.745(8) 1 d PD . .
Cl2 Cl 0.3918(6) 0.6282(3) 0.4708(3) 0.273(6) Uani 0.745(8) 1 d PDU . .
C92 C 0.4445(8) 0.5487(5) 0.6216(7) 0.111(7) Uani 0.577(8) 1 d PD . .
H92A H 0.3950 0.5372 0.5963 0.133 Uiso 0.577(8) 1 calc PR . .
H92B H 0.4417 0.5324 0.6589 0.133 Uiso 0.577(8) 1 calc PR . .
Cl3 Cl 0.4554(4) 0.6273(2) 0.6239(6) 0.252(7) Uani 0.577(8) 1 d PD . .
Cl4 Cl 0.5265(5) 0.5181(4) 0.5981(6) 0.246(7) Uani 0.577(8) 1 d PD . .

loop_
_atom_site_aniso_label
_atom_site_aniso_U_11
_atom_site_aniso_U_22
_atom_site_aniso_U_33
_atom_site_aniso_U_23
_atom_site_aniso_U_13
_atom_site_aniso_U_12
Ti1 0.0130(3) 0.0214(4) 0.0205(3) 0.0007(3) 0.0034(2) -0.0010(2)
Ti2 0.0147(3) 0.0267(4) 0.0180(3) 0.0002(3) 0.0033(2) -0.0047(3)
Ti3 0.0127(3) 0.0190(3) 0.0180(3) -0.0011(3) 0.0019(2) -0.0015(2)
Ti4 0.0113(3) 0.0207(3) 0.0184(3) -0.0008(3) 0.0020(2) -0.0011(2)
Fe1 0.0388(4) 0.0254(3) 0.0235(3) 0.0024(3) 0.0012(3) 0.0095(3)
Fe2 0.0307(3) 0.0310(4) 0.0454(4) -0.0146(3) 0.0165(3) -0.0066(3)
Fe3 0.0148(3) 0.0291(3) 0.0251(3) -0.0010(3) 0.0034(2) 0.0024(2)
Fe4 0.0433(4) 0.0240(3) 0.0288(4) 0.0048(3) 0.0071(3) -0.0044(3)
Fe5 0.0249(3) 0.0488(4) 0.0205(3) -0.0062(3) -0.0007(2) -0.0079(3)
Fe6 0.0238(3) 0.0345(4) 0.0390(4) -0.0001(3) 0.0160(3) 0.0041(3)
O1 0.0125(11) 0.0217(14) 0.0189(13) -0.0003(11) 0.0023(10) -0.0008(10)
O2 0.0151(12) 0.0214(14) 0.0167(13) 0.0003(11) 0.0035(10) -0.0007(10)
O3 0.0186(13) 0.0266(16) 0.0286(16) 0.0029(13) 0.0043(11) -0.0053(11)
C1 0.031(2) 0.037(3) 0.039(3) -0.005(2) 0.009(2) -0.008(2)
C2 0.026(2) 0.051(3) 0.055(3) -0.007(3) 0.005(2) -0.006(2)
C3 0.058(4) 0.037(3) 0.065(4) -0.008(3) 0.017(3) -0.002(3)
O4 0.0214(14) 0.0301(16) 0.0215(15) -0.0021(12) 0.0063(11) -0.0017(12)
C4 0.080(5) 0.057(4) 0.033(3) -0.009(3) -0.010(3) -0.003(3)
C5 0.052(4) 0.117(7) 0.036(3) -0.023(4) 0.006(3) -0.020(4)
C6 0.069(5) 0.292(17) 0.078(6) -0.107(9) -0.018(5) 0.075(8)
O5 0.0251(14) 0.0359(18) 0.0196(14) -0.0012(13) 0.0062(11) -0.0102(13)
C7 0.032(2) 0.047(3) 0.024(2) -0.006(2) 0.0088(18) -0.012(2)
C8 0.038(3) 0.064(4) 0.046(3) -0.012(3) 0.020(2) -0.003(3)
C9 0.056(4) 0.095(6) 0.030(3) 0.014(3) -0.001(3) 0.007(4)
O6 0.0181(13) 0.0318(17) 0.0219(15) -0.0029(12) 0.0035(11) -0.0054(11)
C10 0.025(2) 0.042(3) 0.017(2) -0.0015(18) 0.0017(15) -0.0072(18)
C11 0.038(3) 0.073(4) 0.040(3) -0.009(3) -0.013(2) 0.015(3)
C12 0.061(4) 0.066(4) 0.040(3) -0.020(3) -0.002(3) 0.021(3)
O7 0.0194(13) 0.0232(15) 0.0232(15) -0.0073(12) 0.0015(11) -0.0015(11)
C13 0.046(3) 0.027(2) 0.036(3) -0.010(2) 0.006(2) -0.002(2)
C14 0.067(4) 0.045(3) 0.037(3) -0.016(3) 0.002(3) -0.005(3)
C15 0.059(4) 0.050(4) 0.061(4) -0.015(3) 0.010(3) 0.025(3)
O8 0.0175(13) 0.0273(15) 0.0174(14) 0.0015(12) -0.0028(10) -0.0021(11)
C16 0.039(3) 0.056(4) 0.034(3) 0.016(3) -0.014(2) -0.008(2)
C17 0.025(3) 0.078(5) 0.083(5) 0.027(4) -0.013(3) 0.011(3)
C18 0.082(5) 0.112(7) 0.030(3) -0.008(4) -0.020(3) -0.016(5)
O9 0.0188(13) 0.0287(16) 0.0236(15) 0.0058(12) 0.0034(11) 0.0020(11)
O10 0.0194(13) 0.0233(15) 0.0301(16) 0.0047(12) 0.0058(11) -0.0008(11)
C19 0.0206(18) 0.0204(19) 0.0161(18) -0.0004(15) -0.0001(14) -0.0044(14)
C20 0.0215(18) 0.020(2) 0.0204(19) -0.0014(16) 0.0036(15) -0.0012(15)
C21 0.022(2) 0.027(2) 0.035(2) -0.0015(19) 0.0083(17) 0.0016(16)
C22 0.037(2) 0.026(2) 0.040(3) 0.002(2) 0.009(2) 0.0118(19)
C23 0.040(3) 0.024(2) 0.036(3) 0.003(2) 0.007(2) -0.0001(19)
C24 0.024(2) 0.028(2) 0.036(3) 0.0053(19) 0.0040(18) -0.0025(17)
C25 0.087(4) 0.030(3) 0.030(3) -0.002(2) 0.011(3) 0.014(3)
C26 0.080(5) 0.047(4) 0.045(4) -0.011(3) -0.024(3) 0.008(3)
C27 0.103(6) 0.056(5) 0.049(4) -0.003(3) -0.032(4) 0.010(4)
C28 0.165(9) 0.034(3) 0.021(3) 0.005(2) 0.017(4) -0.005(4)
C29 0.105(6) 0.062(5) 0.044(4) -0.010(3) 0.040(4) 0.001(4)
O11 0.0199(13) 0.0223(15) 0.0226(14) -0.0041(12) 0.0061(11) -0.0033(11)
O12 0.0159(12) 0.0225(15) 0.0236(15) -0.0043(12) 0.0057(10) -0.0041(10)
C30 0.0174(17) 0.022(2) 0.0207(19) -0.0003(16) 0.0010(14) 0.0022(14)
C31 0.0218(18) 0.023(2) 0.0186(19) -0.0053(16) 0.0041(14) -0.0029(15)
C32 0.023(2) 0.032(2) 0.026(2) -0.0080(18) 0.0043(16) -0.0069(17)
C33 0.044(3) 0.047(3) 0.025(2) -0.012(2) 0.006(2) -0.017(2)
C34 0.051(3) 0.045(3) 0.027(2) -0.014(2) 0.017(2) -0.016(2)
C35 0.038(2) 0.035(3) 0.032(2) -0.010(2) 0.015(2) -0.016(2)
C36 0.061(4) 0.027(3) 0.079(5) -0.016(3) 0.026(3) -0.003(2)
C37 0.056(4) 0.036(3) 0.071(4) -0.001(3) 0.018(3) 0.012(3)
C38 0.064(4) 0.046(4) 0.088(6) -0.011(4) -0.018(4) 0.025(3)
C39 0.032(3) 0.051(4) 0.118(7) -0.018(4) 0.012(4) -0.001(3)
C40 0.053(4) 0.044(4) 0.126(7) -0.031(4) 0.043(4) 0.002(3)
O13 0.0138(12) 0.0232(15) 0.0232(14) -0.0006(11) 0.0004(10) -0.0012(10)
O14 0.0141(12) 0.0245(15) 0.0259(15) -0.0044(12) 0.0030(10) -0.0004(10)
C41 0.0154(17) 0.023(2) 0.0215(19) -0.0034(16) 0.0068(14) -0.0005(14)
C42 0.0135(16) 0.029(2) 0.0212(19) 0.0027(16) 0.0039(14) 0.0005(15)
C43 0.0207(19) 0.031(2) 0.025(2) -0.0049(18) -0.0003(16) 0.0022(16)
C44 0.021(2) 0.045(3) 0.026(2) -0.003(2) -0.0032(16) 0.0031(18)
C45 0.026(2) 0.033(2) 0.030(2) 0.0057(19) 0.0043(17) 0.0093(18)
C46 0.0178(18) 0.026(2) 0.030(2) 0.0035(18) 0.0030(15) -0.0001(15)
C47 0.041(3) 0.051(3) 0.022(2) -0.006(2) 0.0053(19) -0.006(2)
C48 0.047(3) 0.039(3) 0.035(3) -0.005(2) 0.017(2) 0.010(2)
C49 0.025(2) 0.057(4) 0.049(3) 0.003(3) 0.019(2) 0.005(2)
C50 0.038(3) 0.046(3) 0.043(3) 0.004(2) 0.022(2) -0.002(2)
C51 0.040(3) 0.053(3) 0.032(3) 0.012(2) 0.013(2) 0.010(2)
O15 0.0209(14) 0.0243(16) 0.0327(17) 0.0014(13) 0.0035(12) -0.0030(11)
O16 0.0228(14) 0.0229(15) 0.0294(16) 0.0044(12) 0.0051(12) -0.0015(11)
C52 0.026(2) 0.025(2) 0.0182(19) 0.0030(16) 0.0022(15) -0.0048(16)
C53 0.036(2) 0.025(2) 0.025(2) 0.0012(18) 0.0071(18) -0.0034(18)
C54 0.042(3) 0.026(2) 0.041(3) 0.007(2) 0.017(2) 0.004(2)
C55 0.074(4) 0.028(3) 0.049(3) 0.002(2) 0.031(3) 0.010(3)
C56 0.074(4) 0.028(3) 0.038(3) -0.004(2) 0.017(3) -0.014(3)
C57 0.042(3) 0.035(3) 0.028(2) -0.001(2) 0.003(2) -0.013(2)
C58 0.090(5) 0.054(4) 0.027(3) 0.008(3) 0.006(3) -0.033(3)
C59 0.091(5) 0.042(3) 0.034(3) 0.015(3) -0.008(3) -0.001(3)
C60 0.054(3) 0.056(4) 0.035(3) 0.005(3) -0.007(2) -0.008(3)
C61 0.062(4) 0.042(3) 0.026(3) -0.008(2) 0.000(2) -0.009(3)
C62 0.065(4) 0.070(5) 0.034(3) -0.003(3) 0.023(3) -0.015(3)
O17 0.0199(13) 0.0390(18) 0.0187(14) 0.0003(13) 0.0021(11) -0.0056(12)
O18 0.0171(13) 0.0296(16) 0.0186(14) -0.0024(12) 0.0026(10) -0.0040(11)
C63 0.0183(18) 0.032(2) 0.020(2) -0.0004(17) -0.0015(15) -0.0009(16)
C64 0.0201(19) 0.049(3) 0.019(2) -0.010(2) -0.0005(15) -0.0014(18)
C65 0.029(2) 0.082(4) 0.023(2) -0.015(3) 0.0040(19) 0.002(3)
C66 0.039(3) 0.078(4) 0.033(3) -0.025(3) -0.005(2) 0.014(3)
C67 0.029(2) 0.046(3) 0.043(3) -0.021(2) -0.010(2) 0.001(2)
C68 0.023(2) 0.039(3) 0.031(2) -0.007(2) -0.0034(17) -0.0044(18)
C69 0.034(2) 0.042(3) 0.036(3) 0.001(2) -0.003(2) -0.006(2)
C70 0.056(3) 0.058(4) 0.028(3) 0.007(3) -0.003(2) -0.020(3)
C71 0.058(4) 0.061(4) 0.041(3) 0.001(3) -0.002(3) -0.032(3)
C72 0.059(3) 0.044(3) 0.033(3) -0.005(2) -0.004(2) -0.006(3)
C73 0.047(3) 0.038(3) 0.035(3) 0.004(2) 0.007(2) 0.004(2)
O19 0.0197(13) 0.0265(16) 0.0247(15) -0.0023(12) 0.0072(11) -0.0011(11)
O20 0.0131(12) 0.0309(16) 0.0258(15) 0.0001(13) 0.0055(10) 0.0017(11)
C74 0.0137(16) 0.025(2) 0.029(2) -0.0036(17) 0.0048(15) -0.0046(14)
C75 0.0207(19) 0.029(2) 0.038(3) -0.007(2) 0.0119(17) -0.0039(16)
C76 0.035(2) 0.026(2) 0.062(4) -0.002(2) 0.024(2) 0.0005(19)
C77 0.044(3) 0.029(3) 0.077(4) -0.008(3) 0.024(3) 0.002(2)
C78 0.053(3) 0.046(3) 0.064(4) -0.026(3) 0.023(3) 0.004(3)
C79 0.036(3) 0.046(3) 0.042(3) -0.017(2) 0.010(2) 0.000(2)
C80 0.030(3) 0.059(4) 0.082(5) 0.012(3) 0.030(3) 0.011(2)
C81 0.033(3) 0.055(4) 0.069(4) 0.012(3) 0.008(3) 0.005(2)
C82 0.035(3) 0.051(3) 0.052(3) 0.004(3) 0.003(2) -0.006(2)
C83 0.029(2) 0.041(3) 0.061(4) 0.010(3) 0.010(2) -0.004(2)
C84 0.033(3) 0.057(4) 0.067(4) 0.022(3) 0.025(3) 0.007(2)
C91 0.111(9) 0.091(8) 0.051(6) 0.006(5) 0.039(6) 0.046(7)
Cl1 0.235(7) 0.117(4) 0.129(4) 0.003(3) -0.018(4) 0.024(4)
Cl2 0.463(15) 0.125(5) 0.293(10) -0.046(6) 0.236(10) -0.004(7)
C92 0.093(11) 0.164(19) 0.082(11) -0.058(12) 0.031(9) -0.051(12)
Cl3 0.130(5) 0.050(3) 0.58(2) -0.026(6) 0.073(8) -0.001(3)
Cl4 0.192(8) 0.131(7) 0.450(19) 0.021(8) 0.158(10) 0.003(6)

loop_
_atom_type_symbol
_atom_type_description
_atom_type_scat_dispersion_real
_atom_type_scat_dispersion_imag
_atom_type_scat_source
C C 0.0033 0.0016 'International Tables Vol C Tables 4.2.6.8 and 6.1.1.4'
H H 0.0000 0.0000 'International Tables Vol C Tables 4.2.6.8 and 6.1.1.4'
O O 0.0106 0.0060 'International Tables Vol C Tables 4.2.6.8 and 6.1.1.4'
Cl Cl 0.1484 0.1585 'International Tables Vol C Tables 4.2.6.8 and 6.1.1.4'
Ti Ti 0.2776 0.4457 'International Tables Vol C Tables 4.2.6.8 and 6.1.1.4'
Fe Fe 0.3463 0.8444 'International Tables Vol C Tables 4.2.6.8 and 6.1.1.4'

loop_
_geom_angle_atom_site_label_1
_geom_angle_atom_site_label_2
_geom_angle_atom_site_label_3
_geom_angle
_geom_angle_site_symmetry_1
_geom_angle_site_symmetry_3
_geom_angle_publ_flag
O4 Ti1 O3 97.81(14) . . ?
O4 Ti1 O9 93.12(13) . . ?
O3 Ti1 O9 92.27(13) . . ?
O4 Ti1 O13 96.76(13) . . ?
O3 Ti1 O13 86.89(12) . . ?
O9 Ti1 O13 170.10(12) . . ?
O4 Ti1 O1 91.03(13) . . ?
O3 Ti1 O1 170.50(13) . . ?
O9 Ti1 O1 90.71(11) . . ?
O13 Ti1 O1 88.62(11) . . ?
O4 Ti1 O11 173.73(12) . . ?
O3 Ti1 O11 88.32(13) . . ?
O9 Ti1 O11 85.29(12) . . ?
O13 Ti1 O11 84.83(12) . . ?
O1 Ti1 O11 82.94(11) . . ?
O6 Ti2 O5 98.08(14) . . ?
O6 Ti2 O15 90.76(14) . . ?
O5 Ti2 O15 94.37(14) . . ?
O6 Ti2 O2 91.37(12) . . ?
O5 Ti2 O2 169.67(13) . . ?
O15 Ti2 O2 89.64(12) . . ?
O6 Ti2 O19 97.85(13) . . ?
O5 Ti2 O19 86.29(14) . . ?
O15 Ti2 O19 171.19(12) . . ?
O2 Ti2 O19 88.30(12) . . ?
O6 Ti2 O17 174.06(13) . . ?
O5 Ti2 O17 87.79(13) . . ?
O15 Ti2 O17 87.84(12) . . ?
O2 Ti2 O17 82.85(11) . . ?
O19 Ti2 O17 83.40(12) . . ?
O7 Ti3 O2 101.59(12) . . ?
O7 Ti3 O1 99.83(13) . . ?
O2 Ti3 O1 81.60(12) . . ?
O7 Ti3 O14 92.98(12) . . ?
O2 Ti3 O14 164.83(12) . . ?
O1 Ti3 O14 91.85(12) . . ?
O7 Ti3 O18 165.30(13) . . ?
O2 Ti3 O18 86.39(11) . . ?
O1 Ti3 O18 93.50(12) . . ?
O14 Ti3 O18 80.34(11) . . ?
O7 Ti3 O16 85.33(13) . . ?
O2 Ti3 O16 94.97(12) . . ?
O1 Ti3 O16 174.26(12) . . ?
O14 Ti3 O16 90.36(12) . . ?
O18 Ti3 O16 81.65(12) . . ?
O7 Ti3 Ti4 101.57(10) . . ?
O2 Ti3 Ti4 40.90(9) . . ?
O1 Ti3 Ti4 40.84(8) . . ?
O14 Ti3 Ti4 131.97(9) . . ?
O18 Ti3 Ti4 92.55(9) . . ?
O16 Ti3 Ti4 135.87(9) . . ?
O8 Ti4 O1 102.22(13) . . ?
O8 Ti4 O2 99.66(13) . . ?
O1 Ti4 O2 81.46(12) . . ?
O8 Ti4 O20 93.31(13) . . ?
O1 Ti4 O20 163.64(12) . . ?
O2 Ti4 O20 91.01(12) . . ?
O8 Ti4 O10 85.81(13) . . ?
O1 Ti4 O10 95.17(12) . . ?
O2 Ti4 O10 174.05(12) . . ?
O20 Ti4 O10 90.99(12) . . ?
O8 Ti4 O12 165.11(13) . . ?
O1 Ti4 O12 86.39(11) . . ?
O2 Ti4 O12 93.57(12) . . ?
O20 Ti4 O12 79.58(11) . . ?
O10 Ti4 O12 81.29(12) . . ?
O8 Ti4 Ti3 101.87(10) . . ?
O1 Ti4 Ti3 40.84(9) . . ?
O2 Ti4 Ti3 40.76(8) . . ?
O20 Ti4 Ti3 130.93(9) . . ?
O10 Ti4 Ti3 136.00(8) . . ?
O12 Ti4 Ti3 92.59(8) . . ?
C28 Fe1 C27 39.3(3) . . ?
C28 Fe1 C24 125.5(3) . . ?
C27 Fe1 C24 160.6(3) . . ?
C28 Fe1 C20 163.3(3) . . ?
C27 Fe1 C20 156.5(3) . . ?
C24 Fe1 C20 40.99(17) . . ?
C28 Fe1 C21 154.1(3) . . ?
C27 Fe1 C21 120.1(3) . . ?
C24 Fe1 C21 69.13(18) . . ?
C20 Fe1 C21 41.17(16) . . ?
C28 Fe1 C29 42.6(3) . . ?
C27 Fe1 C29 68.5(4) . . ?
C24 Fe1 C29 108.5(3) . . ?
C20 Fe1 C29 124.8(3) . . ?
C21 Fe1 C29 161.0(3) . . ?
C28 Fe1 C23 107.5(3) . . ?
C27 Fe1 C23 123.4(3) . . ?
C24 Fe1 C23 40.92(18) . . ?
C20 Fe1 C23 68.56(18) . . ?
C21 Fe1 C23 68.35(19) . . ?
C29 Fe1 C23 123.0(3) . . ?
C28 Fe1 C25 68.1(2) . . ?
C27 Fe1 C25 66.9(3) . . ?
C24 Fe1 C25 124.0(2) . . ?
C20 Fe1 C25 109.4(2) . . ?
C21 Fe1 C25 124.6(2) . . ?
C29 Fe1 C25 40.0(3) . . ?
C23 Fe1 C25 159.3(2) . . ?
C28 Fe1 C26 66.7(3) . . ?
C27 Fe1 C26 39.4(3) . . ?
C24 Fe1 C26 158.9(2) . . ?
C20 Fe1 C26 122.8(2) . . ?
C21 Fe1 C26 107.4(3) . . ?
C29 Fe1 C26 67.7(3) . . ?
C23 Fe1 C26 158.8(2) . . ?
C25 Fe1 C26 39.8(3) . . ?
C28 Fe1 C22 119.4(3) . . ?
C27 Fe1 C22 106.2(3) . . ?
C24 Fe1 C22 68.7(2) . . ?
C20 Fe1 C22 68.89(18) . . ?
C21 Fe1 C22 40.93(19) . . ?
C29 Fe1 C22 157.3(3) . . ?
C23 Fe1 C22 40.2(2) . . ?
C25 Fe1 C22 160.0(2) . . ?
C26 Fe1 C22 123.1(3) . . ?
C38 Fe2 C31 108.1(2) . . ?
C38 Fe2 C40 68.1(3) . . ?
C31 Fe2 C40 158.4(2) . . ?
C38 Fe2 C39 40.9(3) . . ?
C31 Fe2 C39 122.8(2) . . ?
C40 Fe2 C39 40.4(3) . . ?
C38 Fe2 C36 67.9(3) . . ?
C31 Fe2 C36 159.7(2) . . ?
C40 Fe2 C36 40.6(3) . . ?
C39 Fe2 C36 68.3(3) . . ?
C38 Fe2 C32 123.9(3) . . ?
C31 Fe2 C32 41.29(16) . . ?
C40 Fe2 C32 158.5(3) . . ?
C39 Fe2 C32 160.0(3) . . ?
C36 Fe2 C32 123.0(2) . . ?
C38 Fe2 C37 41.0(3) . . ?
C31 Fe2 C37 124.0(2) . . ?
C40 Fe2 C37 68.0(3) . . ?
C39 Fe2 C37 68.9(3) . . ?
C36 Fe2 C37 39.9(3) . . ?
C32 Fe2 C37 108.2(2) . . ?
C38 Fe2 C35 123.1(3) . . ?
C31 Fe2 C35 40.98(17) . . ?
C40 Fe2 C35 121.9(3) . . ?
C39 Fe2 C35 106.7(3) . . ?
C36 Fe2 C35 158.1(2) . . ?
C32 Fe2 C35 69.03(19) . . ?
C37 Fe2 C35 160.2(2) . . ?
C38 Fe2 C33 159.8(3) . . ?
C31 Fe2 C33 68.40(18) . . ?
C40 Fe2 C33 122.6(3) . . ?
C39 Fe2 C33 157.9(3) . . ?
C36 Fe2 C33 108.0(3) . . ?
C32 Fe2 C33 40.36(18) . . ?
C37 Fe2 C33 123.2(2) . . ?
C35 Fe2 C33 68.2(2) . . ?
C38 Fe2 C34 158.7(3) . . ?
C31 Fe2 C34 68.07(18) . . ?
C40 Fe2 C34 107.3(3) . . ?
C39 Fe2 C34 122.1(3) . . ?
C36 Fe2 C34 123.0(3) . . ?
C32 Fe2 C34 68.0(2) . . ?
C37 Fe2 C34 158.5(2) . . ?
C35 Fe2 C34 40.27(19) . . ?
C33 Fe2 C34 40.3(2) . . ?
C42 Fe3 C51 106.64(19) . . ?
C42 Fe3 C47 115.44(19) . . ?
C51 Fe3 C47 41.0(2) . . ?
C42 Fe3 C43 41.37(16) . . ?
C51 Fe3 C43 115.3(2) . . ?
C47 Fe3 C43 148.54(19) . . ?
C42 Fe3 C50 128.7(2) . . ?
C51 Fe3 C50 40.3(2) . . ?
C47 Fe3 C50 68.3(2) . . ?
C43 Fe3 C50 107.5(2) . . ?
C42 Fe3 C46 41.37(17) . . ?
C51 Fe3 C46 129.17(19) . . ?
C47 Fe3 C46 107.6(2) . . ?
C43 Fe3 C46 69.50(19) . . ?
C50 Fe3 C46 167.65(19) . . ?
C42 Fe3 C49 167.9(2) . . ?
C51 Fe3 C49 68.0(2) . . ?
C47 Fe3 C49 68.2(2) . . ?
C43 Fe3 C49 129.8(2) . . ?
C50 Fe3 C49 40.4(2) . . ?
C46 Fe3 C49 150.4(2) . . ?
C42 Fe3 C48 149.2(2) . . ?
C51 Fe3 C48 68.4(2) . . ?
C47 Fe3 C48 40.6(2) . . ?
C43 Fe3 C48 169.0(2) . . ?
C50 Fe3 C48 68.1(2) . . ?
C46 Fe3 C48 117.0(2) . . ?
C49 Fe3 C48 40.5(2) . . ?
C42 Fe3 C44 68.58(17) . . ?
C51 Fe3 C44 149.1(2) . . ?
C47 Fe3 C44 169.3(2) . . ?
C43 Fe3 C44 40.63(17) . . ?
C50 Fe3 C44 117.7(2) . . ?
C46 Fe3 C44 68.39(18) . . ?
C49 Fe3 C44 110.0(2) . . ?
C48 Fe3 C44 131.4(2) . . ?
C42 Fe3 C45 68.98(17) . . ?
C51 Fe3 C45 168.5(2) . . ?
C47 Fe3 C45 130.2(2) . . ?
C43 Fe3 C45 68.96(19) . . ?
C50 Fe3 C45 150.6(2) . . ?
C46 Fe3 C45 40.69(16) . . ?
C49 Fe3 C45 118.4(2) . . ?
C48 Fe3 C45 109.5(2) . . ?
C44 Fe3 C45 40.5(2) . . ?
C57 Fe4 C53 41.55(19) . . ?
C57 Fe4 C61 122.2(2) . . ?
C53 Fe4 C61 105.7(2) . . ?
C57 Fe4 C56 41.1(2) . . ?
C53 Fe4 C56 69.4(2) . . ?
C61 Fe4 C56 159.5(3) . . ?
C57 Fe4 C58 120.1(2) . . ?
C53 Fe4 C58 155.8(3) . . ?
C61 Fe4 C58 68.7(3) . . ?
C56 Fe4 C58 107.2(2) . . ?
C57 Fe4 C59 156.2(2) . . ?
C53 Fe4 C59 161.6(2) . . ?
C61 Fe4 C59 69.0(3) . . ?
C56 Fe4 C59 121.7(3) . . ?
C58 Fe4 C59 40.3(3) . . ?
C57 Fe4 C60 160.2(2) . . ?
C53 Fe4 C60 123.9(2) . . ?
C61 Fe4 C60 40.9(2) . . ?
C56 Fe4 C60 158.0(3) . . ?
C58 Fe4 C60 68.1(3) . . ?
C59 Fe4 C60 40.8(2) . . ?
C57 Fe4 C62 105.3(3) . . ?
C53 Fe4 C62 119.8(3) . . ?
C61 Fe4 C62 41.0(2) . . ?
C56 Fe4 C62 122.9(3) . . ?
C58 Fe4 C62 40.6(3) . . ?
C59 Fe4 C62 68.5(3) . . ?
C60 Fe4 C62 68.5(3) . . ?
C57 Fe4 C54 69.4(2) . . ?
C53 Fe4 C54 41.44(19) . . ?
C61 Fe4 C54 121.6(2) . . ?
C56 Fe4 C54 68.7(2) . . ?
C58 Fe4 C54 161.5(3) . . ?
C59 Fe4 C54 125.3(3) . . ?
C60 Fe4 C54 108.5(2) . . ?
C62 Fe4 C54 156.9(2) . . ?
C57 Fe4 C55 68.7(2) . . ?
C53 Fe4 C55 68.9(2) . . ?
C61 Fe4 C55 158.0(3) . . ?
C56 Fe4 C55 40.5(2) . . ?
C58 Fe4 C55 125.0(3) . . ?
C59 Fe4 C55 109.1(3) . . ?
C60 Fe4 C55 123.3(3) . . ?
C62 Fe4 C55 160.4(3) . . ?
C54 Fe4 C55 40.4(2) . . ?
C64 Fe5 C71 119.2(2) . . ?
C64 Fe5 C68 41.17(18) . . ?
C71 Fe5 C68 154.6(2) . . ?
C64 Fe5 C72 105.6(2) . . ?
C71 Fe5 C72 40.9(2) . . ?
C68 Fe5 C72 119.4(2) . . ?
C64 Fe5 C70 155.4(2) . . ?
C71 Fe5 C70 40.7(2) . . ?
C68 Fe5 C70 162.8(2) . . ?
C72 Fe5 C70 68.2(2) . . ?
C64 Fe5 C65 41.21(19) . . ?
C71 Fe5 C65 106.6(3) . . ?
C68 Fe5 C65 69.2(2) . . ?
C72 Fe5 C65 123.9(2) . . ?
C70 Fe5 C65 121.1(3) . . ?
C64 Fe5 C73 123.6(2) . . ?
C71 Fe5 C73 68.8(3) . . ?
C68 Fe5 C73 106.7(2) . . ?
C72 Fe5 C73 40.8(2) . . ?
C70 Fe5 C73 68.2(2) . . ?
C65 Fe5 C73 161.0(2) . . ?
C64 Fe5 C66 68.4(2) . . ?
C71 Fe5 C66 125.9(3) . . ?
C68 Fe5 C66 68.0(2) . . ?
C72 Fe5 C66 162.1(3) . . ?
C70 Fe5 C66 109.7(3) . . ?
C65 Fe5 C66 40.7(2) . . ?
C73 Fe5 C66 156.6(2) . . ?
C64 Fe5 C69 161.6(2) . . ?
C71 Fe5 C69 68.5(2) . . ?
C68 Fe5 C69 125.2(2) . . ?
C72 Fe5 C69 68.4(2) . . ?
C70 Fe5 C69 40.3(2) . . ?
C65 Fe5 C69 156.5(2) . . ?
C73 Fe5 C69 40.7(2) . . ?
C66 Fe5 C69 122.4(2) . . ?
C64 Fe5 C67 68.31(19) . . ?
C71 Fe5 C67 163.3(2) . . ?
C68 Fe5 C67 40.2(2) . . ?
C72 Fe5 C67 155.1(2) . . ?
C70 Fe5 C67 127.1(2) . . ?
C65 Fe5 C67 68.4(2) . . ?
C73 Fe5 C67 121.1(2) . . ?
C66 Fe5 C67 40.2(2) . . ?
C69 Fe5 C67 109.3(2) . . ?
C75 Fe6 C79 41.1(2) . . ?
C75 Fe6 C82 115.5(2) . . ?
C79 Fe6 C82 148.1(2) . . ?
C75 Fe6 C83 107.3(2) . . ?
C79 Fe6 C83 115.4(2) . . ?
C82 Fe6 C83 41.0(2) . . ?
C75 Fe6 C81 149.0(2) . . ?
C79 Fe6 C81 169.3(2) . . ?
C82 Fe6 C81 41.0(2) . . ?
C83 Fe6 C81 68.7(2) . . ?
C75 Fe6 C84 129.4(2) . . ?
C79 Fe6 C84 108.0(3) . . ?
C82 Fe6 C84 68.2(3) . . ?
C83 Fe6 C84 40.1(2) . . ?
C81 Fe6 C84 68.2(3) . . ?
C75 Fe6 C76 41.0(2) . . ?
C79 Fe6 C76 68.6(2) . . ?
C82 Fe6 C76 108.5(2) . . ?
C83 Fe6 C76 130.4(2) . . ?
C81 Fe6 C76 117.1(3) . . ?
C84 Fe6 C76 168.6(2) . . ?
C75 Fe6 C80 168.9(2) . . ?
C79 Fe6 C80 130.7(3) . . ?
C82 Fe6 C80 68.1(3) . . ?
C83 Fe6 C80 68.0(2) . . ?
C81 Fe6 C80 40.2(3) . . ?
C84 Fe6 C80 40.6(2) . . ?
C76 Fe6 C80 149.6(2) . . ?
C75 Fe6 C78 68.7(2) . . ?
C79 Fe6 C78 41.1(2) . . ?
C82 Fe6 C78 169.4(3) . . ?
C83 Fe6 C78 149.0(3) . . ?
C81 Fe6 C78 130.8(3) . . ?
C84 Fe6 C78 117.5(3) . . ?
C76 Fe6 C78 67.7(3) . . ?
C80 Fe6 C78 109.8(3) . . ?
C75 Fe6 C77 68.5(2) . . ?
C79 Fe6 C77 68.4(3) . . ?
C82 Fe6 C77 130.9(3) . . ?
C83 Fe6 C77 169.3(3) . . ?
C81 Fe6 C77 109.6(3) . . ?
C84 Fe6 C77 150.0(3) . . ?
C76 Fe6 C77 40.2(2) . . ?
C80 Fe6 C77 117.9(2) . . ?
C78 Fe6 C77 40.0(3) . . ?
Ti3 O1 Ti4 98.32(12) . . ?
Ti3 O1 Ti1 130.44(13) . . ?
Ti4 O1 Ti1 127.53(15) . . ?
Ti3 O2 Ti4 98.34(12) . . ?
Ti3 O2 Ti2 127.56(14) . . ?
Ti4 O2 Ti2 130.89(14) . . ?
C1 O3 Ti1 134.9(3) . . ?
O3 C1 C3 109.1(5) . . ?
O3 C1 C2 107.3(4) . . ?
C3 C1 C2 113.9(5) . . ?
O3 C1 H1 108.8 . . ?
C3 C1 H1 108.8 . . ?
C2 C1 H1 108.8 . . ?
C1 C2 H2A 109.5 . . ?
C1 C2 H2B 109.5 . . ?
H2A C2 H2B 109.5 . . ?
C1 C2 H2C 109.5 . . ?
H2A C2 H2C 109.5 . . ?
H2B C2 H2C 109.5 . . ?
C1 C3 H3A 109.5 . . ?
C1 C3 H3B 109.5 . . ?
H3A C3 H3B 109.5 . . ?
C1 C3 H3C 109.5 . . ?
H3A C3 H3C 109.5 . . ?
H3B C3 H3C 109.5 . . ?
C4 O4 Ti1 148.9(4) . . ?
O4 C4 C5 112.8(6) . . ?
O4 C4 C6 110.6(7) . . ?
C5 C4 C6 112.1(6) . . ?
O4 C4 H4 107.0 . . ?
C5 C4 H4 107.0 . . ?
C6 C4 H4 107.0 . . ?
C4 C5 H5A 109.5 . . ?
C4 C5 H5B 109.5 . . ?
H5A C5 H5B 109.5 . . ?
C4 C5 H5C 109.5 . . ?
H5A C5 H5C 109.5 . . ?
H5B C5 H5C 109.5 . . ?
C4 C6 H6A 109.5 . . ?
C4 C6 H6B 109.5 . . ?
H6A C6 H6B 109.5 . . ?
C4 C6 H6C 109.5 . . ?
H6A C6 H6C 109.5 . . ?
H6B C6 H6C 109.5 . . ?
C7 O5 Ti2 137.3(3) . . ?
O5 C7 C9 109.8(5) . . ?
O5 C7 C8 108.2(4) . . ?
C9 C7 C8 113.6(5) . . ?
O5 C7 H7 108.4 . . ?
C9 C7 H7 108.4 . . ?
C8 C7 H7 108.4 . . ?
C7 C8 H8A 109.5 . . ?
C7 C8 H8B 109.5 . . ?
H8A C8 H8B 109.5 . . ?
C7 C8 H8C 109.5 . . ?
H8A C8 H8C 109.5 . . ?
H8B C8 H8C 109.5 . . ?
C7 C9 H9A 109.5 . . ?
C7 C9 H9B 109.5 . . ?
H9A C9 H9B 109.5 . . ?
C7 C9 H9C 109.5 . . ?
H9A C9 H9C 109.5 . . ?
H9B C9 H9C 109.5 . . ?
C10 O6 Ti2 142.8(3) . . ?
O6 C10 C12 109.7(4) . . ?
O6 C10 C11 108.8(4) . . ?
C12 C10 C11 109.9(5) . . ?
O6 C10 H10 109.5 . . ?
C12 C10 H10 109.5 . . ?
C11 C10 H10 109.5 . . ?
C10 C11 H11A 109.5 . . ?
C10 C11 H11B 109.5 . . ?
H11A C11 H11B 109.5 . . ?
C10 C11 H11C 109.5 . . ?
H11A C11 H11C 109.5 . . ?
H11B C11 H11C 109.5 . . ?
C10 C12 H12A 109.5 . . ?
C10 C12 H12B 109.5 . . ?
H12A C12 H12B 109.5 . . ?
C10 C12 H12C 109.5 . . ?
H12A C12 H12C 109.5 . . ?
H12B C12 H12C 109.5 . . ?
C13 O7 Ti3 144.2(3) . . ?
O7 C13 C14 109.4(4) . . ?
O7 C13 C15 110.5(4) . . ?
C14 C13 C15 112.7(5) . . ?
O7 C13 H13 108.0 . . ?
C14 C13 H13 108.0 . . ?
C15 C13 H13 108.0 . . ?
C13 C14 H14A 109.5 . . ?
C13 C14 H14B 109.5 . . ?
H14A C14 H14B 109.5 . . ?
C13 C14 H14C 109.5 . . ?
H14A C14 H14C 109.5 . . ?
H14B C14 H14C 109.5 . . ?
C13 C15 H15A 109.5 . . ?
C13 C15 H15B 109.5 . . ?
H15A C15 H15B 109.5 . . ?
C13 C15 H15C 109.5 . . ?
H15A C15 H15C 109.5 . . ?
H15B C15 H15C 109.5 . . ?
C16 O8 Ti4 144.7(3) . . ?
O8 C16 C18 109.3(5) . . ?
O8 C16 C17 108.7(5) . . ?
C18 C16 C17 112.5(5) . . ?
O8 C16 H16 108.7 . . ?
C18 C16 H16 108.7 . . ?
C17 C16 H16 108.7 . . ?
C16 C17 H17A 109.5 . . ?
C16 C17 H17B 109.5 . . ?
H17A C17 H17B 109.5 . . ?
C16 C17 H17C 109.5 . . ?
H17A C17 H17C 109.5 . . ?
H17B C17 H17C 109.5 . . ?
C16 C18 H18A 109.5 . . ?
C16 C18 H18B 109.5 . . ?
H18A C18 H18B 109.5 . . ?
C16 C18 H18C 109.5 . . ?
H18A C18 H18C 109.5 . . ?
H18B C18 H18C 109.5 . . ?
C19 O9 Ti1 133.3(3) . . ?
C19 O10 Ti4 135.1(3) . . ?
O9 C19 O10 123.8(4) . . ?
O9 C19 C20 118.1(4) . . ?
O10 C19 C20 118.1(4) . . ?
C24 C20 C21 108.1(4) . . ?
C24 C20 C19 126.1(4) . . ?
C21 C20 C19 125.8(4) . . ?
C24 C20 Fe1 69.5(3) . . ?
C21 C20 Fe1 69.7(2) . . ?
C19 C20 Fe1 125.7(3) . . ?
C20 C21 C22 107.7(4) . . ?
C20 C21 Fe1 69.1(2) . . ?
C22 C21 Fe1 70.2(3) . . ?
C20 C21 H21 126.1 . . ?
C22 C21 H21 126.1 . . ?
Fe1 C21 H21 126.1 . . ?
C23 C22 C21 107.7(4) . . ?
C23 C22 Fe1 69.4(3) . . ?
C21 C22 Fe1 68.9(3) . . ?
C23 C22 H22 126.2 . . ?
C21 C22 H22 126.2 . . ?
Fe1 C22 H22 127.1 . . ?
C22 C23 C24 109.1(4) . . ?
C22 C23 Fe1 70.4(3) . . ?
C24 C23 Fe1 69.0(3) . . ?
C22 C23 H23 125.5 . . ?
C24 C23 H23 125.5 . . ?
Fe1 C23 H23 126.7 . . ?
C20 C24 C23 107.5(4) . . ?
C20 C24 Fe1 69.5(2) . . ?
C23 C24 Fe1 70.1(3) . . ?
C20 C24 H24 126.2 . . ?
C23 C24 H24 126.2 . . ?
Fe1 C24 H24 125.7 . . ?
C26 C25 C29 109.2(6) . . ?
C26 C25 Fe1 70.3(3) . . ?
C29 C25 Fe1 69.6(4) . . ?
C26 C25 H25 125.4 . . ?
C29 C25 H25 125.4 . . ?
Fe1 C25 H25 126.3 . . ?
C27 C26 C25 108.3(8) . . ?
C27 C26 Fe1 69.2(4) . . ?
C25 C26 Fe1 69.9(3) . . ?
C27 C26 H26 125.8 . . ?
C25 C26 H26 125.8 . . ?
Fe1 C26 H26 126.6 . . ?
C28 C27 C26 109.8(7) . . ?
C28 C27 Fe1 69.9(4) . . ?
C26 C27 Fe1 71.4(4) . . ?
C28 C27 H27 125.1 . . ?
C26 C27 H27 125.1 . . ?
Fe1 C27 H27 125.2 . . ?
C27 C28 C29 107.9(6) . . ?
C27 C28 Fe1 70.8(4) . . ?
C29 C28 Fe1 69.6(3) . . ?
C27 C28 H28 126.1 . . ?
C29 C28 H28 126.1 . . ?
Fe1 C28 H28 125.0 . . ?
C25 C29 C28 104.8(7) . . ?
C25 C29 Fe1 70.4(3) . . ?
C28 C29 Fe1 67.8(4) . . ?
C25 C29 H29 127.6 . . ?
C28 C29 H29 127.6 . . ?
Fe1 C29 H29 125.8 . . ?
C30 O11 Ti1 138.5(3) . . ?
C30 O12 Ti4 129.6(3) . . ?
O11 C30 O12 125.8(4) . . ?
O11 C30 C31 116.7(3) . . ?
O12 C30 C31 117.5(4) . . ?
C35 C31 C32 108.0(4) . . ?
C35 C31 C30 126.7(4) . . ?
C32 C31 C30 125.2(4) . . ?
C35 C31 Fe2 70.2(3) . . ?
C32 C31 Fe2 69.7(2) . . ?
C30 C31 Fe2 125.5(3) . . ?
C33 C32 C31 107.7(4) . . ?
C33 C32 Fe2 70.7(3) . . ?
C31 C32 Fe2 69.1(2) . . ?
C33 C32 H32 126.2 . . ?
C31 C32 H32 126.2 . . ?
Fe2 C32 H32 125.7 . . ?
C32 C33 C34 108.2(4) . . ?
C32 C33 Fe2 69.0(3) . . ?
C34 C33 Fe2 70.0(3) . . ?
C32 C33 H33 125.9 . . ?
C34 C33 H33 125.9 . . ?
Fe2 C33 H33 126.7 . . ?
C35 C34 C33 108.7(4) . . ?
C35 C34 Fe2 69.3(3) . . ?
C33 C34 Fe2 69.7(3) . . ?
C35 C34 H34 125.6 . . ?
C33 C34 H34 125.6 . . ?
Fe2 C34 H34 127.0 . . ?
C34 C35 C31 107.4(4) . . ?
C34 C35 Fe2 70.5(3) . . ?
C31 C35 Fe2 68.8(3) . . ?
C34 C35 H35 126.3 . . ?
C31 C35 H35 126.3 . . ?
Fe2 C35 H35 126.0 . . ?
C37 C36 C40 108.8(6) . . ?
C37 C36 Fe2 70.2(4) . . ?
C40 C36 Fe2 69.5(3) . . ?
C37 C36 H36 125.6 . . ?
C40 C36 H36 125.6 . . ?
Fe2 C36 H36 126.2 . . ?
C36 C37 C38 107.3(7) . . ?
C36 C37 Fe2 69.9(4) . . ?
C38 C37 Fe2 68.8(4) . . ?
C36 C37 H37 126.3 . . ?
C38 C37 H37 126.3 . . ?
Fe2 C37 H37 126.5 . . ?
C39 C38 C37 108.2(7) . . ?
C39 C38 Fe2 69.9(5) . . ?
C37 C38 Fe2 70.2(4) . . ?
C39 C38 H38 125.9 . . ?
C37 C38 H38 125.9 . . ?
Fe2 C38 H38 125.7 . . ?
C40 C39 C38 107.1(6) . . ?
C40 C39 Fe2 69.8(4) . . ?
C38 C39 Fe2 69.2(4) . . ?
C40 C39 H39 126.4 . . ?
C38 C39 H39 126.4 . . ?
Fe2 C39 H39 126.2 . . ?
C39 C40 C36 108.5(7) . . ?
C39 C40 Fe2 69.8(4) . . ?
C36 C40 Fe2 69.9(3) . . ?
C39 C40 H40 125.8 . . ?
C36 C40 H40 125.8 . . ?
Fe2 C40 H40 126.1 . . ?
C41 O13 Ti1 130.2(3) . . ?
C41 O14 Ti3 126.4(3) . . ?
O13 C41 O14 123.7(4) . . ?
O13 C41 C42 118.8(4) . . ?
O14 C41 C42 117.4(4) . . ?
C43 C42 C46 108.5(3) . . ?
C43 C42 C41 126.5(4) . . ?
C46 C42 C41 124.5(4) . . ?
C43 C42 Fe3 70.2(2) . . ?
C46 C42 Fe3 70.2(2) . . ?
C41 C42 Fe3 119.2(3) . . ?
C44 C43 C42 106.9(4) . . ?
C44 C43 Fe3 70.2(3) . . ?
C42 C43 Fe3 68.5(2) . . ?
C44 C43 H43 126.5 . . ?
C42 C43 H43 126.5 . . ?
Fe3 C43 H43 126.3 . . ?
C43 C44 C45 109.2(4) . . ?
C43 C44 Fe3 69.1(3) . . ?
C45 C44 Fe3 69.8(3) . . ?
C43 C44 H44 125.4 . . ?
C45 C44 H44 125.4 . . ?
Fe3 C44 H44 127.2 . . ?
C44 C45 C46 107.8(4) . . ?
C44 C45 Fe3 69.6(3) . . ?
C46 C45 Fe3 69.1(3) . . ?
C44 C45 H45 126.1 . . ?
C46 C45 H45 126.1 . . ?
Fe3 C45 H45 126.8 . . ?
C45 C46 C42 107.6(4) . . ?
C45 C46 Fe3 70.2(3) . . ?
C42 C46 Fe3 68.4(2) . . ?
C45 C46 H46 126.2 . . ?
C42 C46 H46 126.2 . . ?
Fe3 C46 H46 126.7 . . ?
C48 C47 C51 107.5(5) . . ?
C48 C47 Fe3 70.1(3) . . ?
C51 C47 Fe3 69.4(3) . . ?
C48 C47 H47 126.2 . . ?
C51 C47 H47 126.2 . . ?
Fe3 C47 H47 125.9 . . ?
C49 C48 C47 107.8(5) . . ?
C49 C48 Fe3 69.7(3) . . ?
C47 C48 Fe3 69.3(3) . . ?
C49 C48 H48 126.1 . . ?
C47 C48 H48 126.1 . . ?
Fe3 C48 H48 126.5 . . ?
C50 C49 C48 108.2(5) . . ?
C50 C49 Fe3 69.5(3) . . ?
C48 C49 Fe3 69.9(3) . . ?
C50 C49 H49 125.9 . . ?
C48 C49 H49 125.9 . . ?
Fe3 C49 H49 126.3 . . ?
C51 C50 C49 108.4(5) . . ?
C51 C50 Fe3 69.7(3) . . ?
C49 C50 Fe3 70.1(3) . . ?
C51 C50 H50 125.8 . . ?
C49 C50 H50 125.8 . . ?
Fe3 C50 H50 126.0 . . ?
C50 C51 C47 108.0(5) . . ?
C50 C51 Fe3 70.0(3) . . ?
C47 C51 Fe3 69.6(3) . . ?
C50 C51 H51 126.0 . . ?
C47 C51 H51 126.0 . . ?
Fe3 C51 H51 126.0 . . ?
C52 O15 Ti2 134.5(3) . . ?
C52 O16 Ti3 128.5(3) . . ?
O16 C52 O15 124.5(4) . . ?
O16 C52 C53 119.1(4) . . ?
O15 C52 C53 116.4(4) . . ?
C57 C53 C54 107.5(4) . . ?
C57 C53 C52 125.5(4) . . ?
C54 C53 C52 126.9(4) . . ?
C57 C53 Fe4 69.1(3) . . ?
C54 C53 Fe4 70.4(3) . . ?
C52 C53 Fe4 123.6(3) . . ?
C55 C54 C53 107.5(5) . . ?
C55 C54 Fe4 70.0(3) . . ?
C53 C54 Fe4 68.1(3) . . ?
C55 C54 H54 126.2 . . ?
C53 C54 H54 126.2 . . ?
Fe4 C54 H54 127.2 . . ?
C56 C55 C54 108.8(5) . . ?
C56 C55 Fe4 68.9(3) . . ?
C54 C55 Fe4 69.6(3) . . ?
C56 C55 H55 125.6 . . ?
C54 C55 H55 125.6 . . ?
Fe4 C55 H55 127.5 . . ?
C55 C56 C57 108.1(5) . . ?
C55 C56 Fe4 70.6(3) . . ?
C57 C56 Fe4 68.8(3) . . ?
C55 C56 H56 125.9 . . ?
C57 C56 H56 125.9 . . ?
Fe4 C56 H56 126.2 . . ?
C56 C57 C53 108.0(5) . . ?
C56 C57 Fe4 70.1(3) . . ?
C53 C57 Fe4 69.4(3) . . ?
C56 C57 H57 126.0 . . ?
C53 C57 H57 126.0 . . ?
Fe4 C57 H57 126.1 . . ?
C59 C58 C62 109.2(6) . . ?
C59 C58 Fe4 70.2(3) . . ?
C62 C58 Fe4 70.1(3) . . ?
C59 C58 H58 125.4 . . ?
C62 C58 H58 125.4 . . ?
Fe4 C58 H58 125.9 . . ?
C58 C59 C60 107.6(6) . . ?
C58 C59 Fe4 69.5(3) . . ?
C60 C59 Fe4 69.6(3) . . ?
C58 C59 H59 126.2 . . ?
C60 C59 H59 126.2 . . ?
Fe4 C59 H59 126.2 . . ?
C61 C60 C59 107.9(6) . . ?
C61 C60 Fe4 68.8(3) . . ?
C59 C60 Fe4 69.5(3) . . ?
C61 C60 H60 126.0 . . ?
C59 C60 H60 126.0 . . ?
Fe4 C60 H60 127.2 . . ?
C60 C61 C62 107.9(6) . . ?
C60 C61 Fe4 70.3(3) . . ?
C62 C61 Fe4 70.3(3) . . ?
C60 C61 H61 126.0 . . ?
C62 C61 H61 126.0 . . ?
Fe4 C61 H61 124.9 . . ?
C58 C62 C61 107.3(6) . . ?
C58 C62 Fe4 69.2(4) . . ?
C61 C62 Fe4 68.6(3) . . ?
C58 C62 H62 126.4 . . ?
C61 C62 H62 126.4 . . ?
Fe4 C62 H62 127.3 . . ?
C63 O17 Ti2 137.2(3) . . ?
C63 O18 Ti3 130.0(3) . . ?
O17 C63 O18 125.4(4) . . ?
O17 C63 C64 119.1(4) . . ?
O18 C63 C64 115.5(4) . . ?
C68 C64 C65 108.2(4) . . ?
C68 C64 C63 125.8(4) . . ?
C65 C64 C63 125.9(4) . . ?
C68 C64 Fe5 69.9(3) . . ?
C65 C64 Fe5 70.2(3) . . ?
C63 C64 Fe5 123.0(3) . . ?
C66 C65 C64 106.7(5) . . ?
C66 C65 Fe5 69.9(3) . . ?
C64 C65 Fe5 68.5(3) . . ?
C66 C65 H65 126.7 . . ?
C64 C65 H65 126.7 . . ?
Fe5 C65 H65 126.5 . . ?
C67 C66 C65 108.9(5) . . ?
C67 C66 Fe5 70.3(3) . . ?
C65 C66 Fe5 69.4(3) . . ?
C67 C66 H66 125.5 . . ?
C65 C66 H66 125.5 . . ?
Fe5 C66 H66 126.3 . . ?
C68 C67 C66 108.3(4) . . ?
C68 C67 Fe5 68.9(3) . . ?
C66 C67 Fe5 69.5(4) . . ?
C68 C67 H67 125.9 . . ?
C66 C67 H67 125.9 . . ?
Fe5 C67 H67 127.3 . . ?
C67 C68 C64 107.9(4) . . ?
C67 C68 Fe5 70.9(3) . . ?
C64 C68 Fe5 68.9(3) . . ?
C67 C68 H68 126.0 . . ?
C64 C68 H68 126.0 . . ?
Fe5 C68 H68 125.8 . . ?
C70 C69 C73 107.6(5) . . ?
C70 C69 Fe5 69.2(3) . . ?
C73 C69 Fe5 69.4(3) . . ?
C70 C69 H69 126.2 . . ?
C73 C69 H69 126.2 . . ?
Fe5 C69 H69 126.8 . . ?
C69 C70 C71 109.0(5) . . ?
C69 C70 Fe5 70.5(3) . . ?
C71 C70 Fe5 69.3(4) . . ?
C69 C70 H70 125.5 . . ?
C71 C70 H70 125.5 . . ?
Fe5 C70 H70 126.3 . . ?
C70 C71 C72 107.6(5) . . ?
C70 C71 Fe5 70.1(3) . . ?
C72 C71 Fe5 69.9(3) . . ?
C70 C71 H71 126.2 . . ?
C72 C71 H71 126.2 . . ?
Fe5 C71 H71 125.4 . . ?
C71 C72 C73 108.2(5) . . ?
C71 C72 Fe5 69.2(4) . . ?
C73 C72 Fe5 70.1(3) . . ?
C71 C72 H72 125.9 . . ?
C73 C72 H72 125.9 . . ?
Fe5 C72 H72 126.3 . . ?
C72 C73 C69 107.6(5) . . ?
C72 C73 Fe5 69.1(3) . . ?
C69 C73 Fe5 69.9(3) . . ?
C72 C73 H73 126.2 . . ?
C69 C73 H73 126.2 . . ?
Fe5 C73 H73 126.3 . . ?
C74 O19 Ti2 129.0(3) . . ?
C74 O20 Ti4 124.5(2) . . ?
O19 C74 O20 124.2(4) . . ?
O19 C74 C75 118.4(4) . . ?
O20 C74 C75 117.4(4) . . ?
C79 C75 C76 107.7(4) . . ?
C79 C75 C74 126.7(5) . . ?
C76 C75 C74 125.1(4) . . ?
C79 C75 Fe6 69.9(3) . . ?
C76 C75 Fe6 70.3(3) . . ?
C74 C75 Fe6 119.3(3) . . ?
C77 C76 C75 108.3(5) . . ?
C77 C76 Fe6 70.3(3) . . ?
C75 C76 Fe6 68.7(3) . . ?
C77 C76 H76 125.9 . . ?
C75 C76 H76 125.9 . . ?
Fe6 C76 H76 126.7 . . ?
C78 C77 C76 108.5(5) . . ?
C78 C77 Fe6 70.0(4) . . ?
C76 C77 Fe6 69.6(3) . . ?
C78 C77 H77 125.7 . . ?
C76 C77 H77 125.7 . . ?
Fe6 C77 H77 126.3 . . ?
C77 C78 C79 108.2(5) . . ?
C77 C78 Fe6 70.0(4) . . ?
C79 C78 Fe6 68.8(3) . . ?
C77 C78 H78 125.9 . . ?
C79 C78 H78 125.9 . . ?
Fe6 C78 H78 126.8 . . ?
C75 C79 C78 107.3(5) . . ?
C75 C79 Fe6 69.1(3) . . ?
C78 C79 Fe6 70.2(3) . . ?
C75 C79 H79 126.4 . . ?
C78 C79 H79 126.4 . . ?
Fe6 C79 H79 126.0 . . ?
C81 C80 C84 108.5(6) . . ?
C81 C80 Fe6 69.8(3) . . ?
C84 C80 Fe6 69.6(3) . . ?
C81 C80 H80 125.7 . . ?
C84 C80 H80 125.7 . . ?
Fe6 C80 H80 126.4 . . ?
C80 C81 C82 107.7(6) . . ?
C80 C81 Fe6 70.0(3) . . ?
C82 C81 Fe6 69.2(3) . . ?
C80 C81 H81 126.2 . . ?
C82 C81 H81 126.2 . . ?
Fe6 C81 H81 126.2 . . ?
C83 C82 C81 107.6(6) . . ?
C83 C82 Fe6 69.8(3) . . ?
C81 C82 Fe6 69.8(4) . . ?
C83 C82 H82 126.2 . . ?
C81 C82 H82 126.2 . . ?
Fe6 C82 H82 125.8 . . ?
C84 C83 C82 107.9(5) . . ?
C84 C83 Fe6 70.0(4) . . ?
C82 C83 Fe6 69.2(3) . . ?
C84 C83 H83 126.0 . . ?
C82 C83 H83 126.0 . . ?
Fe6 C83 H83 126.3 . . ?
C83 C84 C80 108.2(6) . . ?
C83 C84 Fe6 69.9(3) . . ?
C80 C84 Fe6 69.8(3) . . ?
C83 C84 H84 125.9 . . ?
C80 C84 H84 125.9 . . ?
Fe6 C84 H84 126.0 . . ?
Cl2 C91 Cl1 112.1(7) . . ?
Cl2 C91 H91A 109.2 . . ?
Cl1 C91 H91A 109.2 . . ?
Cl2 C91 H91B 109.2 . . ?
Cl1 C91 H91B 109.2 . . ?
H91A C91 H91B 107.9 . . ?
Cl3 C92 Cl4 107.5(7) . . ?
Cl3 C92 H92A 110.2 . . ?
Cl4 C92 H92A 110.2 . . ?
Cl3 C92 H92B 110.2 . . ?
Cl4 C92 H92B 110.2 . . ?
H92A C92 H92B 108.5 . . ?

loop_
_geom_bond_atom_site_label_1
_geom_bond_atom_site_label_2
_geom_bond_distance
_geom_bond_site_symmetry_2
_geom_bond_publ_flag
Ti1 O4 1.769(3) . ?
Ti1 O3 1.803(3) . ?
Ti1 O9 2.022(3) . ?
Ti1 O13 2.058(3) . ?
Ti1 O1 2.062(3) . ?
Ti1 O11 2.064(3) . ?
Ti2 O6 1.781(3) . ?
Ti2 O5 1.805(3) . ?
Ti2 O15 2.019(3) . ?
Ti2 O2 2.048(3) . ?
Ti2 O19 2.063(3) . ?
Ti2 O17 2.101(3) . ?
Ti3 O7 1.784(3) . ?
Ti3 O2 1.911(3) . ?
Ti3 O1 1.913(3) . ?
Ti3 O14 2.005(3) . ?
Ti3 O18 2.055(3) . ?
Ti3 O16 2.088(3) . ?
Ti3 Ti4 2.8953(11) . ?
Ti4 O8 1.777(3) . ?
Ti4 O1 1.914(3) . ?
Ti4 O2 1.916(3) . ?
Ti4 O20 2.008(3) . ?
Ti4 O10 2.054(3) . ?
Ti4 O12 2.073(3) . ?
Fe1 C28 2.017(6) . ?
Fe1 C27 2.029(6) . ?
Fe1 C24 2.030(5) . ?
Fe1 C20 2.031(4) . ?
Fe1 C21 2.039(5) . ?
Fe1 C29 2.042(6) . ?
Fe1 C23 2.044(5) . ?
Fe1 C25 2.052(5) . ?
Fe1 C26 2.057(6) . ?
Fe1 C22 2.057(5) . ?
Fe2 C38 2.021(7) . ?
Fe2 C31 2.027(4) . ?
Fe2 C40 2.029(6) . ?
Fe2 C39 2.029(6) . ?
Fe2 C36 2.034(6) . ?
Fe2 C32 2.035(5) . ?
Fe2 C37 2.039(7) . ?
Fe2 C35 2.046(5) . ?
Fe2 C33 2.057(6) . ?
Fe2 C34 2.062(6) . ?
Fe3 C42 2.013(4) . ?
Fe3 C51 2.032(5) . ?
Fe3 C47 2.035(5) . ?
Fe3 C43 2.036(4) . ?
Fe3 C50 2.037(5) . ?
Fe3 C46 2.038(4) . ?
Fe3 C49 2.044(5) . ?
Fe3 C48 2.046(5) . ?
Fe3 C44 2.051(5) . ?
Fe3 C45 2.054(5) . ?
Fe4 C57 2.013(5) . ?
Fe4 C53 2.016(5) . ?
Fe4 C61 2.024(5) . ?
Fe4 C56 2.030(6) . ?
Fe4 C58 2.035(6) . ?
Fe4 C59 2.044(6) . ?
Fe4 C60 2.045(6) . ?
Fe4 C62 2.047(6) . ?
Fe4 C54 2.048(5) . ?
Fe4 C55 2.053(6) . ?
Fe5 C64 2.022(5) . ?
Fe5 C71 2.028(6) . ?
Fe5 C68 2.035(5) . ?
Fe5 C72 2.036(6) . ?
Fe5 C70 2.039(6) . ?
Fe5 C65 2.044(5) . ?
Fe5 C73 2.049(6) . ?
Fe5 C66 2.050(6) . ?
Fe5 C69 2.057(5) . ?
Fe5 C67 2.060(6) . ?
Fe6 C75 2.019(4) . ?
Fe6 C79 2.030(5) . ?
Fe6 C82 2.031(6) . ?
Fe6 C83 2.038(6) . ?
Fe6 C81 2.039(6) . ?
Fe6 C84 2.039(6) . ?
Fe6 C76 2.040(5) . ?
Fe6 C80 2.041(5) . ?
Fe6 C78 2.048(6) . ?
Fe6 C77 2.049(6) . ?
O3 C1 1.418(6) . ?
C1 C3 1.492(8) . ?
C1 C2 1.526(7) . ?
C1 H1 1.0000 . ?
C2 H2A 0.9800 . ?
C2 H2B 0.9800 . ?
C2 H2C 0.9800 . ?
C3 H3A 0.9800 . ?
C3 H3B 0.9800 . ?
C3 H3C 0.9800 . ?
O4 C4 1.429(7) . ?
C4 C5 1.435(9) . ?
C4 C6 1.476(12) . ?
C4 H4 1.0000 . ?
C5 H5A 0.9800 . ?
C5 H5B 0.9800 . ?
C5 H5C 0.9800 . ?
C6 H6A 0.9800 . ?
C6 H6B 0.9800 . ?
C6 H6C 0.9800 . ?
O5 C7 1.407(5) . ?
C7 C9 1.485(8) . ?
C7 C8 1.512(7) . ?
C7 H7 1.0000 . ?
C8 H8A 0.9800 . ?
C8 H8B 0.9800 . ?
C8 H8C 0.9800 . ?
C9 H9A 0.9800 . ?
C9 H9B 0.9800 . ?
C9 H9C 0.9800 . ?
O6 C10 1.418(5) . ?
C10 C12 1.513(8) . ?
C10 C11 1.517(7) . ?
C10 H10 1.0000 . ?
C11 H11A 0.9800 . ?
C11 H11B 0.9800 . ?
C11 H11C 0.9800 . ?
C12 H12A 0.9800 . ?
C12 H12B 0.9800 . ?
C12 H12C 0.9800 . ?
O7 C13 1.416(5) . ?
C13 C14 1.488(7) . ?
C13 C15 1.499(8) . ?
C13 H13 1.0000 . ?
C14 H14A 0.9800 . ?
C14 H14B 0.9800 . ?
C14 H14C 0.9800 . ?
C15 H15A 0.9800 . ?
C15 H15B 0.9800 . ?
C15 H15C 0.9800 . ?
O8 C16 1.414(5) . ?
C16 C18 1.498(10) . ?
C16 C17 1.528(8) . ?
C16 H16 1.0000 . ?
C17 H17A 0.9800 . ?
C17 H17B 0.9800 . ?
C17 H17C 0.9800 . ?
C18 H18A 0.9800 . ?
C18 H18B 0.9800 . ?
C18 H18C 0.9800 . ?
O9 C19 1.266(5) . ?
O10 C19 1.268(5) . ?
C19 C20 1.464(6) . ?
C20 C24 1.422(6) . ?
C20 C21 1.431(6) . ?
C21 C22 1.432(7) . ?
C21 H21 0.9500 . ?
C22 C23 1.409(7) . ?
C22 H22 0.9500 . ?
C23 C24 1.424(6) . ?
C23 H23 0.9500 . ?
C24 H24 0.9500 . ?
C25 C26 1.399(9) . ?
C25 C29 1.401(10) . ?
C25 H25 0.9500 . ?
C26 C27 1.377(10) . ?
C26 H26 0.9500 . ?
C27 C28 1.361(12) . ?
C27 H27 0.9500 . ?
C28 C29 1.474(11) . ?
C28 H28 0.9500 . ?
C29 H29 0.9500 . ?
O11 C30 1.256(5) . ?
O12 C30 1.263(5) . ?
C30 C31 1.472(6) . ?
C31 C35 1.426(6) . ?
C31 C32 1.432(5) . ?
C32 C33 1.412(6) . ?
C32 H32 0.9500 . ?
C33 C34 1.417(7) . ?
C33 H33 0.9500 . ?
C34 C35 1.414(7) . ?
C34 H34 0.9500 . ?
C35 H35 0.9500 . ?
C36 C37 1.389(9) . ?
C36 C40 1.408(9) . ?
C36 H36 0.9500 . ?
C37 C38 1.423(10) . ?
C37 H37 0.9500 . ?
C38 C39 1.416(11) . ?
C38 H38 0.9500 . ?
C39 C40 1.402(11) . ?
C39 H39 0.9500 . ?
C40 H40 0.9500 . ?
O13 C41 1.254(5) . ?
O14 C41 1.281(5) . ?
C41 C42 1.461(5) . ?
C42 C43 1.431(6) . ?
C42 C46 1.431(6) . ?
C43 C44 1.419(6) . ?
C43 H43 0.9500 . ?
C44 C45 1.422(7) . ?
C44 H44 0.9500 . ?
C45 C46 1.423(6) . ?
C45 H45 0.9500 . ?
C46 H46 0.9500 . ?
C47 C48 1.417(7) . ?
C47 C51 1.425(8) . ?
C47 H47 0.9500 . ?
C48 C49 1.415(8) . ?
C48 H48 0.9500 . ?
C49 C50 1.408(8) . ?
C49 H49 0.9500 . ?
C50 C51 1.401(8) . ?
C50 H50 0.9500 . ?
C51 H51 0.9500 . ?
O15 C52 1.267(5) . ?
O16 C52 1.258(5) . ?
C52 C53 1.467(6) . ?
C53 C57 1.429(6) . ?
C53 C54 1.438(7) . ?
C54 C55 1.414(7) . ?
C54 H54 0.9500 . ?
C55 C56 1.414(9) . ?
C55 H55 0.9500 . ?
C56 C57 1.419(8) . ?
C56 H56 0.9500 . ?
C57 H57 0.9500 . ?
C58 C59 1.406(10) . ?
C58 C62 1.417(10) . ?
C58 H58 0.9500 . ?
C59 C60 1.426(9) . ?
C59 H59 0.9500 . ?
C60 C61 1.423(9) . ?
C60 H60 0.9500 . ?
C61 C62 1.426(8) . ?
C61 H61 0.9500 . ?
C62 H62 0.9500 . ?
O17 C63 1.262(5) . ?
O18 C63 1.264(5) . ?
C63 C64 1.475(6) . ?
C64 C68 1.427(6) . ?
C64 C65 1.431(7) . ?
C65 C66 1.423(7) . ?
C65 H65 0.9500 . ?
C66 C67 1.412(9) . ?
C66 H66 0.9500 . ?
C67 C68 1.408(7) . ?
C67 H67 0.9500 . ?
C68 H68 0.9500 . ?
C69 C70 1.411(8) . ?
C69 C73 1.428(7) . ?
C69 H69 0.9500 . ?
C70 C71 1.412(7) . ?
C70 H70 0.9500 . ?
C71 C72 1.419(8) . ?
C71 H71 0.9500 . ?
C72 C73 1.423(8) . ?
C72 H72 0.9500 . ?
C73 H73 0.9500 . ?
O19 C74 1.261(5) . ?
O20 C74 1.270(5) . ?
C74 C75 1.470(6) . ?
C75 C79 1.420(7) . ?
C75 C76 1.421(7) . ?
C76 C77 1.404(7) . ?
C76 H76 0.9500 . ?
C77 C78 1.401(9) . ?
C77 H77 0.9500 . ?
C78 C79 1.430(8) . ?
C78 H78 0.9500 . ?
C79 H79 0.9500 . ?
C80 C81 1.400(9) . ?
C80 C84 1.417(8) . ?
C80 H80 0.9500 . ?
C81 C82 1.424(9) . ?
C81 H81 0.9500 . ?
C82 C83 1.424(8) . ?
C82 H82 0.9500 . ?
C83 C84 1.399(9) . ?
C83 H83 0.9500 . ?
C84 H84 0.9500 . ?
C91 Cl2 1.658(8) . ?
C91 Cl1 1.778(8) . ?
C91 H91A 0.9900 . ?
C91 H91B 0.9900 . ?
C92 Cl3 1.710(9) . ?
C92 Cl4 1.737(9) . ?
C92 H92A 0.9900 . ?
C92 H92B 0.9900 . ?
